data_2201742
loop_
_publ_author_name
'Chen, Xuanhua'
'Chen, Tao'

_publ_section_title
;
 Methyl (<i>E</i>)-2-acetyl-3-amino-2-pentenoate
;
_journal_issue 4
_journal_name_full 'Acta Crystallographica Section E'
_journal_page_first o553
_journal_page_last o554
_journal_paper_doi 10.1107/S1600536803005609
_journal_volume 59
_journal_year 2003
_chemical_formula_iupac 'C8 H13 N O3'
_chemical_formula_moiety 'C8 H13 N O3'
_chemical_formula_sum 'C8 H13 N O3'
_chemical_formula_weight 171.19
_chemical_name_systematic ?
_space_group_IT_number 33
_symmetry_cell_setting orthorhombic
_symmetry_space_group_name_Hall 'P 2c -2n'
_symmetry_space_group_name_H-M 'P n a 21'
_atom_sites_solution_hydrogens geom
_atom_sites_solution_primary direct
_atom_sites_solution_secondary difmap
_audit_creation_method SHELXL-97
_cell_angle_alpha 90.00
_cell_angle_beta 90.00
_cell_angle_gamma 90.00
_cell_formula_units_Z 4
_cell_length_a 23.998(7)
_cell_length_b 4.2785(13)
_cell_length_c 8.944(3)
_cell_measurement_reflns_used 1585
_cell_measurement_temperature 294(2)
_cell_measurement_theta_max 27.5
_cell_measurement_theta_min 1
_cell_volume 918.3(5)
_computing_cell_refinement SMART
_computing_data_collection 'SMART (Siemens, 1995)'
_computing_data_reduction 'SHELXTL (Siemens, 1995)'
_computing_molecular_graphics SHELXTL
_computing_publication_material SHELXTL
_computing_structure_refinement 'SHELXL97 (Sheldrick, 1997)'
_computing_structure_solution 'SHELXS97 (Sheldrick, 1997)'
_diffrn_ambient_temperature 294(2)
_diffrn_measured_fraction_theta_full 0.996
_diffrn_measured_fraction_theta_max 0.996
_diffrn_measurement_device_type 'Siemens SMART CCD area-detector'
_diffrn_measurement_method '\f and \w'
_diffrn_radiation_monochromator graphite
_diffrn_radiation_source 'fine-focus sealed tube'
_diffrn_radiation_type MoK\a
_diffrn_radiation_wavelength 0.71073
_diffrn_reflns_av_R_equivalents 0.0685
_diffrn_reflns_av_sigmaI/netI 0.0934
_diffrn_reflns_limit_h_max 31
_diffrn_reflns_limit_h_min -27
_diffrn_reflns_limit_k_max 5
_diffrn_reflns_limit_k_min -5
_diffrn_reflns_limit_l_max 10
_diffrn_reflns_limit_l_min -11
_diffrn_reflns_number 5793
_diffrn_reflns_theta_full 27.55
_diffrn_reflns_theta_max 27.55
_diffrn_reflns_theta_min 3.40
_diffrn_standards_decay_% 0
_diffrn_standards_interval_count 0
_diffrn_standards_interval_time 0
_diffrn_standards_number 0
_exptl_absorpt_coefficient_mu 0.095
_exptl_absorpt_correction_T_max 0.9649
_exptl_absorpt_correction_T_min 0.9542
_exptl_absorpt_correction_type empirical
_exptl_absorpt_process_details '(SADABS; Sheldrick, 1996)'
_exptl_crystal_colour colorless
_exptl_crystal_density_diffrn 1.238
_exptl_crystal_density_method 'not measured'
_exptl_crystal_description needle
_exptl_crystal_F_000 368
_exptl_crystal_size_max 0.50
_exptl_crystal_size_mid 0.40
_exptl_crystal_size_min 0.38
_refine_diff_density_max 0.147
_refine_diff_density_min -0.137
_refine_ls_abs_structure_details 'Flack (1983)'
_refine_ls_abs_structure_Flack -0.5(16)
_refine_ls_extinction_coef 0.0098(18)
_refine_ls_extinction_expression Fc^*^=kFc[1+0.001xFc^2^\l^3^/sin(2\q)]^-1/4^
_refine_ls_extinction_method SHELXL97
_refine_ls_goodness_of_fit_ref 1.029
_refine_ls_hydrogen_treatment constr
_refine_ls_matrix_type full
_refine_ls_number_parameters 113
_refine_ls_number_reflns 2037
_refine_ls_number_restraints 1
_refine_ls_restrained_S_all 1.029
_refine_ls_R_factor_all 0.1286
_refine_ls_R_factor_gt 0.0484
_refine_ls_shift/su_max <0.001
_refine_ls_shift/su_mean 0.000
_refine_ls_structure_factor_coef Fsqd
_refine_ls_weighting_details 'calc w = 1/[\s^2^(Fo^2^)+(0.015P)^2^] where P = (Fo^2^+2Fc^2^)/3'
_refine_ls_weighting_scheme calc
_refine_ls_wR_factor_gt 0.0755
_refine_ls_wR_factor_ref 0.0875
_reflns_number_gt 903
_reflns_number_total 2037
_reflns_threshold_expression I>2\s(I)
_cod_data_source_file ac6031.cif
_cod_data_source_block I
_cod_depositor_comments
;
The following automatic conversions were performed:
'_symmetry_cell_setting' value 'Orthorhombic' changed to 'orthorhombic'
according to '/home/saulius/struct/CIF-dictionaries/cif_core.dic'
dictionary named 'cif_core.dic' version 2.4.1 from 2010-06-29.

Automatic conversion script
Id: cif_fix_enum 1527 2010-12-29 10:47:43Z saulius 

The following automatic conversions were performed:

'_symmetry_cell_setting' value 'Orthorhombic' changed to
'orthorhombic' according to
/home/saulius/struct/CIF-dictionaries/cif_core.dic dictionary named
'cif_core.dic' version 2.4.1 from 2010-06-29.

Automatic conversion script
Id: cif_fix_values 1715 2011-07-08 13:25:40Z adriana 
;
_cod_database_code 2201742
_cod_database_fobs_code 2201742

loop_
_symmetry_equiv_pos_as_xyz
'x, y, z'
'-x, -y, z+1/2'
'x+1/2, -y+1/2, z'
'-x+1/2, y+1/2, z+1/2'

loop_
_atom_site_label
_atom_site_fract_x
_atom_site_fract_y
_atom_site_fract_z
_atom_site_U_iso_or_equiv
_atom_site_adp_type
_atom_site_calc_flag
_atom_site_refinement_flags
_atom_site_occupancy
_atom_site_disorder_assembly
_atom_site_disorder_group
_atom_site_type_symbol
O1 0.44379(8) 0.1383(5) 0.2634(2) 0.0754(8) Uani d . 1 . . O
O2 0.45293(7) 0.3468(6) 0.4878(2) 0.0698(7) Uani d . 1 . . O
O3 0.29467(8) 0.0214(6) 0.5840(2) 0.0787(8) Uani d . 1 . . O
N1 0.27088(9) 0.2708(7) 0.3271(3) 0.0679(8) Uani d . 1 . . N
H1A 0.2578 0.1805 0.4055 0.081 Uiso calc R 1 . . H
H1B 0.2485 0.3391 0.2594 0.081 Uiso calc R 1 . . H
C1 0.32485(12) 0.3042(7) 0.3106(3) 0.0447(7) Uani d . 1 . . C
C2 0.36303(12) 0.1983(7) 0.4164(3) 0.0405(7) Uani d . 1 . . C
C3 0.42254(11) 0.2214(8) 0.3776(4) 0.0489(8) Uani d . 1 . . C
C4 0.51181(11) 0.3632(9) 0.4619(5) 0.0940(13) Uani d . 1 . . C
H4A 0.5281 0.1611 0.4781 0.141 Uiso calc R 1 . . H
H4B 0.5282 0.5114 0.5295 0.141 Uiso calc R 1 . . H
H4C 0.5186 0.4280 0.3608 0.141 Uiso calc R 1 . . H
C5 0.34507(13) 0.0534(7) 0.5535(3) 0.0519(8) Uani d . 1 . . C
C6 0.38585(12) -0.0638(7) 0.6674(4) 0.0655(9) Uani d . 1 . . C
H6A 0.4012 0.1100 0.7213 0.098 Uiso calc R 1 . . H
H6B 0.4153 -0.1753 0.6179 0.098 Uiso calc R 1 . . H
H6C 0.3672 -0.2011 0.7359 0.098 Uiso calc R 1 . . H
C7 0.34162(11) 0.4897(8) 0.1762(3) 0.0498(7) Uani d . 1 . . C
H7A 0.3784 0.5769 0.1928 0.060 Uiso calc R 1 . . H
H7B 0.3158 0.6624 0.1636 0.060 Uiso calc R 1 . . H
C8 0.34246(13) 0.2961(8) 0.0336(3) 0.0672(10) Uani d . 1 . . C
H8A 0.3699 0.1340 0.0424 0.101 Uiso calc R 1 . . H
H8B 0.3515 0.4282 -0.0497 0.101 Uiso calc R 1 . . H
H8C 0.3065 0.2040 0.0180 0.101 Uiso calc R 1 . . H

loop_
_atom_site_aniso_label
_atom_site_aniso_U_11
_atom_site_aniso_U_22
_atom_site_aniso_U_33
_atom_site_aniso_U_12
_atom_site_aniso_U_13
_atom_site_aniso_U_23
O1 0.0569(13) 0.118(2) 0.0511(15) -0.0050(12) 0.0160(13) -0.0220(15)
O2 0.0460(12) 0.105(2) 0.0586(16) -0.0033(12) 0.0041(13) -0.0246(14)
O3 0.0556(13) 0.126(2) 0.0547(15) 0.0022(15) 0.0120(11) 0.0308(15)
N1 0.0440(15) 0.114(2) 0.0456(19) -0.0007(16) -0.0024(13) 0.0214(18)
C1 0.0500(18) 0.052(2) 0.0325(17) -0.0022(15) 0.0016(15) -0.0011(17)
C2 0.0437(16) 0.050(2) 0.0279(16) 0.0013(14) 0.0019(14) 0.0012(17)
C3 0.0469(17) 0.058(2) 0.0413(19) 0.0021(18) -0.0046(18) -0.0036(16)
C4 0.045(2) 0.136(4) 0.101(3) -0.007(2) -0.0074(19) -0.027(3)
C5 0.0592(19) 0.058(2) 0.039(2) 0.0067(17) 0.0050(16) -0.0019(18)
C6 0.078(2) 0.077(2) 0.0412(18) 0.0095(19) -0.0014(18) 0.013(2)
C7 0.0565(17) 0.0484(17) 0.045(2) -0.0012(15) 0.0023(16) 0.0079(19)
C8 0.091(2) 0.070(2) 0.040(2) -0.001(2) 0.0037(17) 0.0063(18)

loop_
_atom_type_symbol
_atom_type_description
_atom_type_scat_dispersion_real
_atom_type_scat_dispersion_imag
_atom_type_scat_source
C C 0.0033 0.0016 'International Tables Vol C Tables 4.2.6.8 and 6.1.1.4'
H H 0.0000 0.0000 'International Tables Vol C Tables 4.2.6.8 and 6.1.1.4'
N N 0.0061 0.0033 'International Tables Vol C Tables 4.2.6.8 and 6.1.1.4'
O O 0.0106 0.0060 'International Tables Vol C Tables 4.2.6.8 and 6.1.1.4'

loop_
_geom_angle_atom_site_label_1
_geom_angle_atom_site_label_2
_geom_angle_atom_site_label_3
_geom_angle
_geom_angle_publ_flag
C3 O2 C4 115.9(3) ?
C1 N1 H1A 120.0 ?
C1 N1 H1B 120.0 ?
H1A N1 H1B 120.0 ?
N1 C1 C2 122.5(3) yes
N1 C1 C7 114.4(3) yes
C2 C1 C7 122.8(2) ?
C1 C2 C5 121.4(3) yes
C1 C2 C3 117.1(2) yes
C5 C2 C3 121.3(3) ?
O1 C3 O2 121.1(3) ?
O1 C3 C2 126.5(3) ?
O2 C3 C2 112.4(3) ?
O2 C4 H4A 109.5 ?
O2 C4 H4B 109.5 ?
H4A C4 H4B 109.5 ?
O2 C4 H4C 109.5 ?
H4A C4 H4C 109.5 ?
H4B C4 H4C 109.5 ?
O3 C5 C2 121.6(3) ?
O3 C5 C6 116.6(3) ?
C2 C5 C6 121.8(3) ?
C5 C6 H6A 109.5 ?
C5 C6 H6B 109.5 ?
H6A C6 H6B 109.5 ?
C5 C6 H6C 109.5 ?
H6A C6 H6C 109.5 ?
H6B C6 H6C 109.5 ?
C1 C7 C8 112.9(2) ?
C1 C7 H7A 109.0 ?
C8 C7 H7A 109.0 ?
C1 C7 H7B 109.0 ?
C8 C7 H7B 109.0 ?
H7A C7 H7B 107.8 ?
C7 C8 H8A 109.5 ?
C7 C8 H8B 109.5 ?
H8A C8 H8B 109.5 ?
C7 C8 H8C 109.5 ?
H8A C8 H8C 109.5 ?
H8B C8 H8C 109.5 ?

loop_
_geom_bond_atom_site_label_1
_geom_bond_atom_site_label_2
_geom_bond_site_symmetry_2
_geom_bond_distance
_geom_bond_publ_flag
O1 C3 . 1.196(4) yes
O2 C3 . 1.339(3) yes
O2 C4 . 1.433(3) ?
O3 C5 . 1.247(3) yes
N1 C1 . 1.311(3) yes
N1 H1A . 0.8600 ?
N1 H1B . 0.8600 ?
C1 C2 . 1.393(4) yes
C1 C7 . 1.496(4) ?
C2 C5 . 1.440(4) yes
C2 C3 . 1.473(3) ?
C4 H4A . 0.9600 ?
C4 H4B . 0.9600 ?
C4 H4C . 0.9600 ?
C5 C6 . 1.499(4) yes
C6 H6A . 0.9600 ?
C6 H6B . 0.9600 ?
C6 H6C . 0.9600 ?
C7 C8 . 1.521(4) yes
C7 H7A . 0.9700 ?
C7 H7B . 0.9700 ?
C8 H8A . 0.9600 ?
C8 H8B . 0.9600 ?
C8 H8C . 0.9600 ?

loop_
_geom_hbond_atom_site_label_D
_geom_hbond_atom_site_label_H
_geom_hbond_atom_site_label_A
_geom_hbond_site_symmetry_A
_geom_hbond_distance_DH
_geom_hbond_distance_HA
_geom_hbond_distance_DA
_geom_hbond_angle_DHA
N1 H1A O3 . 0.86 1.95 2.597(3) 131
N1 H1B O3 4_554 0.86 2.04 2.890(3) 172

loop_
_geom_torsion_atom_site_label_1
_geom_torsion_atom_site_label_2
_geom_torsion_atom_site_label_3
_geom_torsion_atom_site_label_4
_geom_torsion
_geom_torsion_publ_flag
N1 C1 C2 C5 -2.0(4) yes
C7 C1 C2 C5 172.4(3) yes
N1 C1 C2 C3 173.9(3) yes
C7 C1 C2 C3 -11.7(4) yes
C4 O2 C3 O1 -2.2(5) ?
C4 O2 C3 C2 177.0(3) ?
C1 C2 C3 O1 -48.5(5) ?
C5 C2 C3 O1 127.5(4) ?
C1 C2 C3 O2 132.4(3) ?
C5 C2 C3 O2 -51.7(4) ?
C1 C2 C5 O3 -1.1(4) yes
C3 C2 C5 O3 -176.9(3) ?
C1 C2 C5 C6 179.4(3) yes
C3 C2 C5 C6 3.7(5) ?
N1 C1 C7 C8 -82.2(3) ?
C2 C1 C7 C8 102.9(3) ?

loop_
_cod_related_entry_id
_cod_related_entry_database
_cod_related_entry_code
1 ChemSpider 21175034
